data_2228328
loop_
_publ_author_name
'Fang, Wei'

_publ_section_title
;
 <i>catena</i>-Poly[[[aqua(pyrazino[2,3-<i>f</i>][1,10]phenanthroline-\k^2^<i>N</i>^8^,<i>N</i>^9^)zinc(II)]-\m-pentanedioato]
 monohydrate]
;
_journal_coeditor_code HB5645
_journal_issue 12
_journal_name_full 'Acta Crystallographica Section E'
_journal_page_first m1522
_journal_page_last m1523
_journal_paper_doi 10.1107/S1600536810042340
_journal_volume 66
_journal_year 2010
_chemical_formula_iupac '[Zn (C5 H6 O4) (C14 H8 N4) (H2 O)], H2 O'
_chemical_formula_moiety 'C19 H16 N4 O5 Zn, H2 O'
_chemical_formula_sum 'C19 H18 N4 O6 Zn'
_chemical_formula_weight 463.74
_chemical_name_systematic
;
<i>catena</i>-Poly[[[aqua(pyrazino[2,3-<i>f</i>][1,10]phenanthroline-
\k^2^<i>N</i>^8^,<i>N</i>^9^)zinc(II)]-\m-pentanedioato] monohydrate]
;
_space_group_IT_number 2
_symmetry_cell_setting triclinic
_symmetry_space_group_name_Hall '-P 1'
_symmetry_space_group_name_H-M 'P -1'
_atom_sites_solution_hydrogens constr
_atom_sites_solution_primary direct
_atom_sites_solution_secondary difmap
_audit_creation_method SHELXL-97
_cell_angle_alpha 98.067(5)
_cell_angle_beta 100.859(5)
_cell_angle_gamma 101.274(5)
_cell_formula_units_Z 2
_cell_length_a 6.397(3)
_cell_length_b 9.384(5)
_cell_length_c 16.409(8)
_cell_measurement_temperature 292(2)
_cell_measurement_theta_max 26.3
_cell_measurement_theta_min 2.03
_cell_volume 932.5(8)
_computing_cell_refinement 'SAINT (Bruker, 2002)'
_computing_data_collection 'SMART (Bruker, 2002)'
_computing_data_reduction 'SAINT (Bruker, 2002)'
_computing_molecular_graphics 'SHELXTL (Sheldrick, 2008)'
_computing_publication_material 'SHELXTL (Sheldrick, 2008)'
_computing_structure_refinement 'SHELXL97 (Sheldrick, 2008)'
_computing_structure_solution 'SHELXS97 (Sheldrick, 2008)'
_diffrn_ambient_temperature 292(2)
_diffrn_detector_area_resol_mean 0
_diffrn_measured_fraction_theta_full 0.988
_diffrn_measured_fraction_theta_max 0.988
_diffrn_measurement_device_type 'Bruker SMART CCD'
_diffrn_measurement_method '\w scans'
_diffrn_radiation_monochromator graphite
_diffrn_radiation_source 'fine-focus sealed tube'
_diffrn_radiation_type MoK\a
_diffrn_radiation_wavelength 0.71073
_diffrn_reflns_av_R_equivalents 0.0621
_diffrn_reflns_av_sigmaI/netI 0.0697
_diffrn_reflns_limit_h_max 7
_diffrn_reflns_limit_h_min -7
_diffrn_reflns_limit_k_max 11
_diffrn_reflns_limit_k_min -11
_diffrn_reflns_limit_l_max 20
_diffrn_reflns_limit_l_min -20
_diffrn_reflns_number 8019
_diffrn_reflns_theta_full 26.09
_diffrn_reflns_theta_max 26.09
_diffrn_reflns_theta_min 2.25
_diffrn_standards_decay_% 0
_diffrn_standards_interval_count 0
_diffrn_standards_interval_time 0
_diffrn_standards_number 0
_exptl_absorpt_coefficient_mu 1.365
_exptl_absorpt_correction_T_max 0.611
_exptl_absorpt_correction_T_min 0.432
_exptl_absorpt_correction_type multi-scan
_exptl_absorpt_process_details '(SADABS; Bruker, 2002)'
_exptl_crystal_colour amaranth
_exptl_crystal_density_diffrn 1.652
_exptl_crystal_density_method 'not measured'
_exptl_crystal_description block
_exptl_crystal_F_000 476
_exptl_crystal_size_max 0.78
_exptl_crystal_size_mid 0.52
_exptl_crystal_size_min 0.36
_refine_diff_density_max 0.858
_refine_diff_density_min -0.591
_refine_ls_extinction_method none
_refine_ls_goodness_of_fit_ref 0.978
_refine_ls_hydrogen_treatment mixed
_refine_ls_matrix_type full
_refine_ls_number_parameters 283
_refine_ls_number_reflns 3702
_refine_ls_number_restraints 0
_refine_ls_restrained_S_all 0.978
_refine_ls_R_factor_all 0.0515
_refine_ls_R_factor_gt 0.0399
_refine_ls_shift/su_max 0.001
_refine_ls_shift/su_mean 0.000
_refine_ls_structure_factor_coef Fsqd
_refine_ls_weighting_details 'calc w=1/[\s^2^(Fo^2^)+(0.0464P)^2^] where P=(Fo^2^+2Fc^2^)/3'
_refine_ls_weighting_scheme calc
_refine_ls_wR_factor_gt 0.0949
_refine_ls_wR_factor_ref 0.0998
_reflns_number_gt 2929
_reflns_number_total 3702
_reflns_threshold_expression I>2\s(I)
_cod_data_source_file hb5645.cif
_cod_data_source_block I
_cod_database_code 2228328
_cod_database_fobs_code 2228328

loop_
_symmetry_equiv_pos_as_xyz
'x, y, z'
'-x, -y, -z'

loop_
_atom_site_type_symbol
_atom_site_label
_atom_site_fract_x
_atom_site_fract_y
_atom_site_fract_z
_atom_site_U_iso_or_equiv
_atom_site_adp_type
_atom_site_calc_flag
_atom_site_refinement_flags
_atom_site_occupancy
_atom_site_disorder_assembly
_atom_site_disorder_group
Zn Zn1 0.71632(5) 0.09770(4) 0.66833(2) 0.02738(13) Uani d . 1 . .
O O5 0.4196(3) 0.1252(2) 0.59395(14) 0.0354(5) Uani d . 1 . .
H H5A 0.3260 0.0479 0.5847 0.053 Uiso calc R 1 . .
O O3 1.5203(3) 0.8764(2) 0.69454(14) 0.0384(5) Uani d . 1 . .
O O4 1.6651(3) 0.8894(2) 0.58459(13) 0.0367(5) Uani d . 1 . .
O OW1 0.9119(4) 0.1180(3) 0.44343(17) 0.0424(6) Uani d . 1 . .
N N2 0.9708(4) 0.0659(3) 0.76912(15) 0.0270(5) Uani d . 1 . .
N N1 0.6579(4) 0.2190(3) 0.77760(15) 0.0271(5) Uani d . 1 . .
N N3 0.9142(5) 0.3624(3) 1.07957(17) 0.0425(7) Uani d . 1 . .
C C4 1.1058(5) 0.1251(3) 0.92035(18) 0.0290(7) Uani d . 1 . .
N N4 1.2336(5) 0.1937(3) 1.07170(17) 0.0410(7) Uani d . 1 . .
C C14 0.9630(4) 0.1335(3) 0.84604(18) 0.0249(6) Uani d . 1 . .
C C8 0.9326(5) 0.2869(3) 1.00470(19) 0.0325(7) Uani d . 1 . .
C C13 0.7948(5) 0.2178(3) 0.85096(18) 0.0259(6) Uani d . 1 . .
C C12 0.5054(5) 0.2965(3) 0.7799(2) 0.0340(7) Uani d . 1 . .
H H12A 0.4108 0.2974 0.7295 0.041 Uiso calc R 1 . .
C C9 0.7811(5) 0.2942(3) 0.92828(19) 0.0303(7) Uani d . 1 . .
C C5 1.0920(5) 0.2042(3) 1.00158(18) 0.0327(7) Uani d . 1 . .
C C16 1.1651(5) 0.4264(3) 0.59565(19) 0.0343(7) Uani d . 1 . .
H H16A 1.0786 0.4284 0.5407 0.041 Uiso calc R 1 . .
H H16B 1.2742 0.3709 0.5865 0.041 Uiso calc R 1 . .
C C19 1.5487(5) 0.8164(3) 0.6267(2) 0.0323(7) Uani d . 1 . .
C C15 1.0173(5) 0.3451(3) 0.6441(2) 0.0352(7) Uani d . 1 . .
C C10 0.6172(5) 0.3738(3) 0.9281(2) 0.0383(8) Uani d . 1 . .
H H10A 0.6016 0.4249 0.9786 0.046 Uiso calc R 1 . .
C C2 1.2673(5) -0.0301(4) 0.8352(2) 0.0376(8) Uani d . 1 . .
H H2A 1.3682 -0.0879 0.8294 0.045 Uiso calc R 1 . .
C C17 1.2817(6) 0.5833(3) 0.6374(2) 0.0400(8) Uani d . 1 . .
H H17A 1.3581 0.5832 0.6944 0.048 Uiso calc R 1 . .
H H17B 1.1738 0.6422 0.6414 0.048 Uiso calc R 1 . .
C C3 1.2606(5) 0.0399(3) 0.9126(2) 0.0350(7) Uani d . 1 . .
H H3B 1.3586 0.0314 0.9604 0.042 Uiso calc R 1 . .
C C11 0.4807(5) 0.3765(4) 0.8541(2) 0.0408(8) Uani d . 1 . .
H H11A 0.3733 0.4306 0.8532 0.049 Uiso calc R 1 . .
C C18 1.4442(5) 0.6551(3) 0.5904(2) 0.0391(8) Uani d . 1 . .
H H18A 1.5587 0.6008 0.5907 0.047 Uiso calc R 1 . .
H H18B 1.3701 0.6468 0.5321 0.047 Uiso calc R 1 . .
C C1 1.1200(5) -0.0139(3) 0.7642(2) 0.0331(7) Uani d . 1 . .
H H1A 1.1268 -0.0610 0.7113 0.040 Uiso calc R 1 . .
C C7 1.0537(6) 0.3505(4) 1.1468(2) 0.0487(9) Uani d . 1 . .
H H7A 1.0475 0.3999 1.1992 0.058 Uiso calc R 1 . .
C C6 1.2114(6) 0.2665(4) 1.1429(2) 0.0490(10) Uani d . 1 . .
H H6A 1.3045 0.2621 1.1929 0.059 Uiso calc R 1 . .
O O2 0.8998(3) 0.2189(2) 0.60661(13) 0.0366(5) Uani d . 1 . .
O O1 1.0269(5) 0.3952(3) 0.71797(17) 0.0684(9) Uani d . 1 . .
H HWBA 0.923(6) 0.152(4) 0.492(2) 0.044(12) Uiso d . 1 . .
H H5B 0.432(6) 0.129(4) 0.534(2) 0.068(12) Uiso d . 1 . .
H HWA1 1.048(6) 0.128(4) 0.446(2) 0.047(11) Uiso d . 1 . .

loop_
_atom_site_aniso_label
_atom_site_aniso_U_11
_atom_site_aniso_U_22
_atom_site_aniso_U_33
_atom_site_aniso_U_12
_atom_site_aniso_U_13
_atom_site_aniso_U_23
Zn1 0.0268(2) 0.0244(2) 0.0289(2) 0.00223(14) 0.00547(14) 0.00410(14)
O5 0.0308(12) 0.0365(13) 0.0356(13) 0.0039(10) 0.0020(10) 0.0083(10)
O3 0.0386(13) 0.0318(12) 0.0401(13) 0.0035(10) 0.0087(11) -0.0027(10)
O4 0.0349(12) 0.0303(12) 0.0446(13) -0.0004(10) 0.0136(11) 0.0108(10)
OW1 0.0350(15) 0.0536(16) 0.0338(15) 0.0065(12) 0.0050(12) 0.0011(12)
N2 0.0261(13) 0.0256(13) 0.0289(14) 0.0040(11) 0.0091(11) 0.0031(11)
N1 0.0236(13) 0.0245(13) 0.0328(14) 0.0042(10) 0.0061(11) 0.0065(11)
N3 0.0527(18) 0.0371(16) 0.0354(16) 0.0053(14) 0.0122(14) 0.0025(13)
C4 0.0263(16) 0.0296(16) 0.0292(16) 0.0021(13) 0.0052(13) 0.0058(13)
N4 0.0421(17) 0.0427(17) 0.0339(16) 0.0041(13) 0.0016(13) 0.0101(13)
C14 0.0228(15) 0.0236(15) 0.0274(15) 0.0014(12) 0.0060(12) 0.0059(12)
C8 0.0378(18) 0.0279(16) 0.0291(17) 0.0018(14) 0.0090(14) 0.0025(14)
C13 0.0260(15) 0.0217(15) 0.0292(16) 0.0019(12) 0.0072(13) 0.0053(13)
C12 0.0324(17) 0.0325(17) 0.0392(18) 0.0091(14) 0.0075(14) 0.0119(15)
C9 0.0323(17) 0.0264(16) 0.0324(17) 0.0042(13) 0.0108(14) 0.0044(13)
C5 0.0352(18) 0.0326(17) 0.0276(16) 0.0006(14) 0.0060(14) 0.0078(14)
C16 0.0361(18) 0.0279(16) 0.0365(18) 0.0015(14) 0.0083(14) 0.0057(14)
C19 0.0267(16) 0.0268(16) 0.0419(19) 0.0029(13) 0.0059(14) 0.0084(15)
C15 0.0403(19) 0.0304(18) 0.0350(19) 0.0052(15) 0.0127(15) 0.0048(15)
C10 0.0413(19) 0.0342(18) 0.0414(19) 0.0124(15) 0.0142(16) 0.0013(15)
C2 0.0313(17) 0.0433(19) 0.046(2) 0.0154(15) 0.0149(15) 0.0145(16)
C17 0.049(2) 0.0263(17) 0.0423(19) -0.0011(15) 0.0166(17) 0.0046(15)
C3 0.0296(17) 0.0410(19) 0.0364(18) 0.0103(15) 0.0042(14) 0.0142(15)
C11 0.0358(19) 0.0358(19) 0.054(2) 0.0137(16) 0.0122(17) 0.0087(17)
C18 0.0419(19) 0.0254(17) 0.047(2) -0.0010(15) 0.0146(16) 0.0032(15)
C1 0.0315(17) 0.0321(17) 0.0377(18) 0.0086(14) 0.0129(14) 0.0045(14)
C7 0.066(3) 0.044(2) 0.0270(18) 0.0023(19) 0.0057(18) -0.0015(16)
C6 0.060(2) 0.047(2) 0.0292(19) -0.0039(19) -0.0007(17) 0.0064(17)
O2 0.0386(13) 0.0284(12) 0.0351(12) -0.0076(10) 0.0089(10) 0.0017(10)
O1 0.087(2) 0.0472(16) 0.0611(18) -0.0163(15) 0.0381(17) -0.0080(14)

loop_
_atom_type_symbol
_atom_type_description
_atom_type_scat_dispersion_real
_atom_type_scat_dispersion_imag
_atom_type_scat_source
C C 0.0033 0.0016 'International Tables Vol C Tables 4.2.6.8 and 6.1.1.4'
H H 0.0000 0.0000 'International Tables Vol C Tables 4.2.6.8 and 6.1.1.4'
N N 0.0061 0.0033 'International Tables Vol C Tables 4.2.6.8 and 6.1.1.4'
O O 0.0106 0.0060 'International Tables Vol C Tables 4.2.6.8 and 6.1.1.4'
Zn Zn 0.2839 1.4301 'International Tables Vol C Tables 4.2.6.8 and 6.1.1.4'

loop_
_geom_angle_atom_site_label_1
_geom_angle_atom_site_label_2
_geom_angle_atom_site_label_3
_geom_angle_site_symmetry_1
_geom_angle_site_symmetry_3
_geom_angle
_geom_angle_publ_flag
O2 Zn1 N1 . . 114.24(9) ?
O2 Zn1 O5 . . 92.64(9) ?
N1 Zn1 O5 . . 90.76(9) ?
O2 Zn1 O4 . 1_445 96.87(9) ?
N1 Zn1 O4 . 1_445 148.89(9) ?
O5 Zn1 O4 . 1_445 87.08(8) ?
O2 Zn1 N2 . . 100.06(10) ?
N1 Zn1 N2 . . 77.41(9) ?
O5 Zn1 N2 . . 165.34(9) ?
O4 Zn1 N2 1_445 . 98.53(9) ?
O2 Zn1 O3 . 1_445 154.65(8) ?
N1 Zn1 O3 . 1_445 91.04(9) ?
O5 Zn1 O3 . 1_445 88.79(9) ?
O4 Zn1 O3 1_445 1_445 57.90(8) ?
N2 Zn1 O3 . 1_445 82.87(9) ?
Zn1 O5 H5A . . 109.5 ?
Zn1 O5 H5B . . 111(2) ?
H5A O5 H5B . . 98.4 ?
C19 O3 Zn1 . 1_665 86.64(18) ?
C19 O4 Zn1 . 1_665 94.44(19) ?
HWBA OW1 HWA1 . . 96(3) ?
C1 N2 C14 . . 117.9(3) ?
C1 N2 Zn1 . . 129.1(2) ?
C14 N2 Zn1 . . 112.93(18) ?
C12 N1 C13 . . 118.3(3) ?
C12 N1 Zn1 . . 126.4(2) ?
C13 N1 Zn1 . . 115.27(18) ?
C7 N3 C8 . . 115.4(3) ?
C14 C4 C3 . . 117.3(3) ?
C14 C4 C5 . . 120.3(3) ?
C3 C4 C5 . . 122.4(3) ?
C6 N4 C5 . . 115.4(3) ?
N2 C14 C4 . . 123.1(3) ?
N2 C14 C13 . . 117.5(2) ?
C4 C14 C13 . . 119.4(3) ?
N3 C8 C5 . . 121.1(3) ?
N3 C8 C9 . . 118.0(3) ?
C5 C8 C9 . . 120.8(3) ?
N1 C13 C9 . . 122.5(3) ?
N1 C13 C14 . . 116.9(2) ?
C9 C13 C14 . . 120.6(3) ?
N1 C12 C11 . . 123.0(3) ?
N1 C12 H12A . . 118.5 ?
C11 C12 H12A . . 118.5 ?
C13 C9 C10 . . 117.5(3) ?
C13 C9 C8 . . 119.4(3) ?
C10 C9 C8 . . 123.1(3) ?
N4 C5 C8 . . 122.2(3) ?
N4 C5 C4 . . 118.4(3) ?
C8 C5 C4 . . 119.4(3) ?
C15 C16 C17 . . 115.5(3) ?
C15 C16 H16A . . 108.4 ?
C17 C16 H16A . . 108.4 ?
C15 C16 H16B . . 108.4 ?
C17 C16 H16B . . 108.4 ?
H16A C16 H16B . . 107.5 ?
O3 C19 O4 . . 120.8(3) ?
O3 C19 C18 . . 121.2(3) ?
O4 C19 C18 . . 118.0(3) ?
O3 C19 Zn1 . 1_665 64.86(16) ?
O4 C19 Zn1 . 1_665 56.11(15) ?
C18 C19 Zn1 . 1_665 172.5(2) ?
O1 C15 O2 . . 122.9(3) ?
O1 C15 C16 . . 120.1(3) ?
O2 C15 C16 . . 116.8(3) ?
C11 C10 C9 . . 120.1(3) ?
C11 C10 H10A . . 120.0 ?
C9 C10 H10A . . 120.0 ?
C3 C2 C1 . . 119.0(3) ?
C3 C2 H2A . . 120.5 ?
C1 C2 H2A . . 120.5 ?
C16 C17 C18 . . 113.3(3) ?
C16 C17 H17A . . 108.9 ?
C18 C17 H17A . . 108.9 ?
C16 C17 H17B . . 108.9 ?
C18 C17 H17B . . 108.9 ?
H17A C17 H17B . . 107.7 ?
C2 C3 C4 . . 119.8(3) ?
C2 C3 H3B . . 120.1 ?
C4 C3 H3B . . 120.1 ?
C10 C11 C12 . . 118.6(3) ?
C10 C11 H11A . . 120.7 ?
C12 C11 H11A . . 120.7 ?
C19 C18 C17 . . 114.4(3) ?
C19 C18 H18A . . 108.7 ?
C17 C18 H18A . . 108.7 ?
C19 C18 H18B . . 108.7 ?
C17 C18 H18B . . 108.7 ?
H18A C18 H18B . . 107.6 ?
N2 C1 C2 . . 122.9(3) ?
N2 C1 H1A . . 118.6 ?
C2 C1 H1A . . 118.6 ?
N3 C7 C6 . . 122.9(3) ?
N3 C7 H7A . . 118.6 ?
C6 C7 H7A . . 118.6 ?
N4 C6 C7 . . 122.9(3) ?
N4 C6 H6A . . 118.5 ?
C7 C6 H6A . . 118.5 ?
C15 O2 Zn1 . . 119.5(2) ?

loop_
_geom_bond_atom_site_label_1
_geom_bond_atom_site_label_2
_geom_bond_site_symmetry_2
_geom_bond_distance
_geom_bond_publ_flag
Zn1 O2 . 1.987(2) y
Zn1 N1 . 2.120(3) y
Zn1 O5 . 2.137(2) y
Zn1 O4 1_445 2.154(2) y
Zn1 N2 . 2.188(2) y
Zn1 O3 1_445 2.347(2) y
Zn1 C19 1_445 2.588(3) ?
O5 H5A . 0.8200 ?
O5 H5B . 1.00(4) ?
O3 C19 . 1.237(4) ?
O3 Zn1 1_665 2.347(2) ?
O4 C19 . 1.276(4) ?
O4 Zn1 1_665 2.154(2) ?
OW1 HWBA . 0.79(4) ?
OW1 HWA1 . 0.85(4) ?
N2 C1 . 1.330(4) ?
N2 C14 . 1.345(4) ?
N1 C12 . 1.329(4) ?
N1 C13 . 1.351(4) ?
N3 C7 . 1.314(4) ?
N3 C8 . 1.367(4) ?
C4 C14 . 1.401(4) ?
C4 C3 . 1.401(4) ?
C4 C5 . 1.459(4) ?
N4 C6 . 1.314(4) ?
N4 C5 . 1.352(4) ?
C14 C13 . 1.463(4) ?
C8 C5 . 1.401(4) ?
C8 C9 . 1.452(4) ?
C13 C9 . 1.394(4) ?
C12 C11 . 1.390(4) ?
C12 H12A . 0.9300 ?
C9 C10 . 1.401(4) ?
C16 C15 . 1.510(4) ?
C16 C17 . 1.513(4) ?
C16 H16A . 0.9700 ?
C16 H16B . 0.9700 ?
C19 C18 . 1.514(4) ?
C19 Zn1 1_665 2.588(3) ?
C15 O1 . 1.223(4) ?
C15 O2 . 1.272(4) ?
C10 C11 . 1.363(4) ?
C10 H10A . 0.9300 ?
C2 C3 . 1.358(4) ?
C2 C1 . 1.400(4) ?
C2 H2A . 0.9300 ?
C17 C18 . 1.518(4) ?
C17 H17A . 0.9700 ?
C17 H17B . 0.9700 ?
C3 H3B . 0.9300 ?
C11 H11A . 0.9300 ?
C18 H18A . 0.9700 ?
C18 H18B . 0.9700 ?
C1 H1A . 0.9300 ?
C7 C6 . 1.401(5) ?
C7 H7A . 0.9300 ?
C6 H6A . 0.9300 ?

loop_
_geom_hbond_atom_site_label_D
_geom_hbond_atom_site_label_H
_geom_hbond_atom_site_label_A
_geom_hbond_site_symmetry_A
_geom_hbond_distance_DH
_geom_hbond_distance_HA
_geom_hbond_distance_DA
_geom_hbond_angle_DHA
O5 H5A OW1 2_656 0.82 1.89 2.702(3) 173
O5 H5B O4 2_766 1.00(4) 1.91(4) 2.856(3) 157(3)
OW1 HWA1 O4 2_866 0.85(4) 2.03(4) 2.840(4) 161(3)
OW1 HWBA O2 . 0.79(4) 1.95(4) 2.733(4) 170(4)

loop_
_geom_torsion_atom_site_label_1
_geom_torsion_atom_site_label_2
_geom_torsion_atom_site_label_3
_geom_torsion_atom_site_label_4
_geom_torsion_site_symmetry_1
_geom_torsion_site_symmetry_2
_geom_torsion_site_symmetry_3
_geom_torsion_site_symmetry_4
_geom_torsion
_geom_torsion_publ_flag
O2 Zn1 N2 C1 . . . . -69.5(3) ?
N1 Zn1 N2 C1 . . . . 177.7(3) ?
O5 Zn1 N2 C1 . . . . 140.8(3) ?
O4 Zn1 N2 C1 1_445 . . . 29.1(3) ?
O3 Zn1 N2 C1 1_445 . . . 85.0(3) ?
C19 Zn1 N2 C1 1_445 . . . 57.9(3) ?
O2 Zn1 N2 C14 . . . . 113.54(19) ?
N1 Zn1 N2 C14 . . . . 0.73(18) ?
O5 Zn1 N2 C14 . . . . -36.1(4) ?
O4 Zn1 N2 C14 1_445 . . . -147.87(19) ?
O3 Zn1 N2 C14 1_445 . . . -91.94(19) ?
C19 Zn1 N2 C14 1_445 . . . -119.0(2) ?
O2 Zn1 N1 C12 . . . . 82.8(3) ?
O5 Zn1 N1 C12 . . . . -10.4(2) ?
O4 Zn1 N1 C12 1_445 . . . -96.0(3) ?
N2 Zn1 N1 C12 . . . . 178.3(3) ?
O3 Zn1 N1 C12 1_445 . . . -99.2(2) ?
C19 Zn1 N1 C12 1_445 . . . -96.7(3) ?
O2 Zn1 N1 C13 . . . . -95.7(2) ?
O5 Zn1 N1 C13 . . . . 171.1(2) ?
O4 Zn1 N1 C13 1_445 . . . 85.5(3) ?
N2 Zn1 N1 C13 . . . . -0.17(19) ?
O3 Zn1 N1 C13 1_445 . . . 82.3(2) ?
C19 Zn1 N1 C13 1_445 . . . 84.8(2) ?
C1 N2 C14 C4 . . . . 0.8(4) ?
Zn1 N2 C14 C4 . . . . 178.2(2) ?
C1 N2 C14 C13 . . . . -178.5(2) ?
Zn1 N2 C14 C13 . . . . -1.2(3) ?
C3 C4 C14 N2 . . . . -0.9(4) ?
C5 C4 C14 N2 . . . . 178.4(3) ?
C3 C4 C14 C13 . . . . 178.4(3) ?
C5 C4 C14 C13 . . . . -2.2(4) ?
C7 N3 C8 C5 . . . . -0.4(5) ?
C7 N3 C8 C9 . . . . 179.2(3) ?
C12 N1 C13 C9 . . . . 0.2(4) ?
Zn1 N1 C13 C9 . . . . 178.8(2) ?
C12 N1 C13 C14 . . . . -179.0(2) ?
Zn1 N1 C13 C14 . . . . -0.4(3) ?
N2 C14 C13 N1 . . . . 1.1(4) ?
C4 C14 C13 N1 . . . . -178.3(3) ?
N2 C14 C13 C9 . . . . -178.1(3) ?
C4 C14 C13 C9 . . . . 2.5(4) ?
C13 N1 C12 C11 . . . . 0.1(4) ?
Zn1 N1 C12 C11 . . . . -178.3(2) ?
N1 C13 C9 C10 . . . . 0.2(4) ?
C14 C13 C9 C10 . . . . 179.4(3) ?
N1 C13 C9 C8 . . . . 179.5(3) ?
C14 C13 C9 C8 . . . . -1.3(4) ?
N3 C8 C9 C13 . . . . -179.6(3) ?
C5 C8 C9 C13 . . . . 0.0(4) ?
N3 C8 C9 C10 . . . . -0.4(5) ?
C5 C8 C9 C10 . . . . 179.2(3) ?
C6 N4 C5 C8 . . . . 0.0(5) ?
C6 N4 C5 C4 . . . . -179.4(3) ?
N3 C8 C5 N4 . . . . 0.5(5) ?
C9 C8 C5 N4 . . . . -179.1(3) ?
N3 C8 C5 C4 . . . . 179.9(3) ?
C9 C8 C5 C4 . . . . 0.2(4) ?
C14 C4 C5 N4 . . . . -179.7(3) ?
C3 C4 C5 N4 . . . . -0.4(5) ?
C14 C4 C5 C8 . . . . 0.9(4) ?
C3 C4 C5 C8 . . . . -179.8(3) ?
Zn1 O3 C19 O4 1_665 . . . 4.3(3) ?
Zn1 O3 C19 C18 1_665 . . . -174.8(3) ?
Zn1 O4 C19 O3 1_665 . . . -4.7(3) ?
Zn1 O4 C19 C18 1_665 . . . 174.5(2) ?
C17 C16 C15 O1 . . . . -13.0(5) ?
C17 C16 C15 O2 . . . . 172.8(3) ?
C13 C9 C10 C11 . . . . -1.0(5) ?
C8 C9 C10 C11 . . . . 179.8(3) ?
C15 C16 C17 C18 . . . . 174.5(3) ?
C1 C2 C3 C4 . . . . 0.8(5) ?
C14 C4 C3 C2 . . . . 0.0(5) ?
C5 C4 C3 C2 . . . . -179.3(3) ?
C9 C10 C11 C12 . . . . 1.3(5) ?
N1 C12 C11 C10 . . . . -0.8(5) ?
O3 C19 C18 C17 . . . . 8.1(4) ?
O4 C19 C18 C17 . . . . -171.1(3) ?
Zn1 C19 C18 C17 1_665 . . . -133.6(16) ?
C16 C17 C18 C19 . . . . 175.0(3) ?
C14 N2 C1 C2 . . . . 0.1(4) ?
Zn1 N2 C1 C2 . . . . -176.8(2) ?
C3 C2 C1 N2 . . . . -0.9(5) ?
C8 N3 C7 C6 . . . . 0.0(5) ?
C5 N4 C6 C7 . . . . -0.4(5) ?
N3 C7 C6 N4 . . . . 0.5(6) ?
O1 C15 O2 Zn1 . . . . 1.6(5) ?
C16 C15 O2 Zn1 . . . . 175.6(2) ?
N1 Zn1 O2 C15 . . . . 18.7(3) ?
O5 Zn1 O2 C15 . . . . 110.7(2) ?
O4 Zn1 O2 C15 1_445 . . . -161.9(2) ?
N2 Zn1 O2 C15 . . . . -61.9(2) ?
O3 Zn1 O2 C15 1_445 . . . -156.5(2) ?
C19 Zn1 O2 C15 1_445 . . . -161.8(2) ?
